data_4330058
loop_
_publ_author_name
'Helmut Degenbeck'
'Anne-Sophie Felten'
'Eduardo C. Escudero-Ad\'an'
'Jordi Benet-Buchholz'
'Lorenzo Di Bari'
'Gennaro Pescitelli'
'Anton Vidal-Ferran'

_publ_section_title
;
 New Chiral Zinc Complexes: Synthesis, Structure, and Induction of Axial
 Chirality
;
_journal_name_full 'Inorganic Chemistry'
_journal_page_first 8643
_journal_page_last 8645
_journal_paper_doi 10.1021/ic300915p
_journal_volume 51
_journal_year 2012
_chemical_absolute_configuration ad
_chemical_formula_sum 'C54 H72 Cl4 N4 O12 Zn2'
_chemical_formula_weight 1241.70
_chemical_name_systematic
; 
 ? 
;
_space_group_IT_number 1
_symmetry_cell_setting triclinic
_symmetry_space_group_name_Hall 'P 1'
_symmetry_space_group_name_H-M 'P 1'
_atom_sites_solution_hydrogens geom
_atom_sites_solution_primary direct
_atom_sites_solution_secondary difmap
_audit_creation_method SHELXL-97
_cell_angle_alpha 104.822(7)
_cell_angle_beta 95.921(7)
_cell_angle_gamma 93.118(8)
_cell_formula_units_Z 1
_cell_length_a 8.3882(11)
_cell_length_b 11.5834(12)
_cell_length_c 15.6238(17)
_cell_measurement_reflns_used 3178
_cell_measurement_temperature 100(2)
_cell_measurement_theta_max 24.43
_cell_measurement_theta_min 2.55
_cell_volume 1454.6(3)
_computing_cell_refinement 'Bruker APEX2 v2009.1-0'
_computing_data_collection 'Bruker APEX2 v2009.1-0'
_computing_data_reduction 'Bruker SAINT V7.60A'
_computing_molecular_graphics 'Bruker SHELXTL'
_computing_publication_material 'Bruker SHELXTL'
_computing_structure_refinement 'SHELXS-97 (Sheldrick, 2008)'
_computing_structure_solution 'SHELXS-97 (Sheldrick, 2008)'
_diffrn_ambient_temperature 100(2)
_diffrn_detector_area_resol_mean 512
_diffrn_detector_type '4K CCD area detector APEX II'
_diffrn_measured_fraction_theta_full 0.951
_diffrn_measured_fraction_theta_max 0.926
_diffrn_measurement_device_type 'Kappa 4-axis goniometer bruker-nonius'
_diffrn_measurement_method
;
 Fullsphere data collection, phi and omega scans
;
_diffrn_measurement_specimen_support 'magnetic support whith 10 micron nylon fiber cryoloop'
_diffrn_radiation_monochromator 'Multilayer Montel 200 mirrors'
_diffrn_radiation_type MoK\a
_diffrn_radiation_wavelength 0.71073
_diffrn_reflns_av_R_equivalents 0.0549
_diffrn_reflns_av_sigmaI/netI 0.0914
_diffrn_reflns_limit_h_max 10
_diffrn_reflns_limit_h_min -10
_diffrn_reflns_limit_k_max 13
_diffrn_reflns_limit_k_min -13
_diffrn_reflns_limit_l_max 18
_diffrn_reflns_limit_l_min -18
_diffrn_reflns_number 16626
_diffrn_reflns_theta_full 25.00
_diffrn_reflns_theta_max 25.47
_diffrn_reflns_theta_min 1.83
_diffrn_source 'rotating anode x-ray tube'
_diffrn_source_current 70
_diffrn_source_power 50
_diffrn_source_size '3 mm x 0.3 mm fine focus'
_diffrn_source_type 'Bruker-Nonius FR 591'
_exptl_absorpt_coefficient_mu 1.070
_exptl_absorpt_correction_T_max 0.98
_exptl_absorpt_correction_T_min 0.81
_exptl_absorpt_correction_type empirical
_exptl_absorpt_process_details
; 
 SADABS Version 2008/1 Bruker-Nonius
 Blessing, Acta Cryst. (1995) A51 33-38
;
_exptl_crystal_colour colourless
_exptl_crystal_density_diffrn 1.418
_exptl_crystal_description Needle
_exptl_crystal_F_000 648
_exptl_crystal_size_max 0.10
_exptl_crystal_size_mid 0.02
_exptl_crystal_size_min 0.01
_refine_diff_density_max 2.145
_refine_diff_density_min -1.088
_refine_diff_density_rms 0.136
_refine_ls_abs_structure_details 'Flack H D (1983), Acta Cryst. A39, 876-881'
_refine_ls_abs_structure_Flack 0.09(3)
_refine_ls_extinction_method none
_refine_ls_goodness_of_fit_ref 1.049
_refine_ls_hydrogen_treatment noref
_refine_ls_matrix_type full
_refine_ls_number_parameters 668
_refine_ls_number_reflns 8677
_refine_ls_number_restraints 198
_refine_ls_restrained_S_all 1.088
_refine_ls_R_factor_all 0.1238
_refine_ls_R_factor_gt 0.0896
_refine_ls_shift/su_max 0.000
_refine_ls_shift/su_mean 0.000
_refine_ls_structure_factor_coef Fsqd
_refine_ls_weighting_details 'calc w=1/[\s^2^(Fo^2^)+(0.1595P)^2^+2.3528P] where P=(Fo^2^+2Fc^2^)/3'
_refine_ls_weighting_scheme calc
_refine_ls_wR_factor_gt 0.2350
_refine_ls_wR_factor_ref 0.2631
_reflns_number_gt 6143
_reflns_number_total 8677
_reflns_threshold_expression >2sigma(I)
_cod_data_source_file ic300915p_si_002_4.cif
_cod_data_source_block 5a_hd297_0m
_cod_database_code 4330058

loop_
_symmetry_equiv_pos_as_xyz
'x, y, z'

loop_
_atom_site_label
_atom_site_type_symbol
_atom_site_fract_x
_atom_site_fract_y
_atom_site_fract_z
_atom_site_U_iso_or_equiv
_atom_site_adp_type
_atom_site_occupancy
_atom_site_symmetry_multiplicity
_atom_site_calc_flag
_atom_site_refinement_flags
Zn1 Zn -0.68008(13) -0.18168(9) -0.26063(8) 0.0357(4) Uani 1 1 d D
O1 O -0.8344(14) -0.0666(8) -0.3092(6) 0.045(3) Uani 1 1 d .
C1 C -0.9533(14) -0.3425(9) -0.2263(9) 0.028(3) Uani 1 1 d .
N1 N -0.5840(12) -0.3135(7) -0.2002(6) 0.041(2) Uani 1 1 d DU
H1A H -0.6719 -0.3561 -0.1876 0.049 Uiso 1 1 calc R
Zn2 Zn -1.05407(15) -0.15311(12) -0.32755(9) 0.0499(5) Uani 1 1 d D
O2 O -0.9050(11) -0.2664(8) -0.2725(6) 0.032(2) Uani 1 1 d .
C2 C -0.9409(17) -0.4674(11) -0.2610(9) 0.036(3) Uani 1 1 d .
H2A H -0.9025 -0.4941 -0.3173 0.044 Uiso 1 1 calc R
N2 N -0.5108(12) -0.0769(7) -0.1599(6) 0.060(3) Uani 1 1 d D
H2B H -0.4108 -0.0951 -0.1780 0.072 Uiso 1 1 calc R
O3 O -1.1705(11) -0.1325(7) -0.2238(6) 0.031(2) Uani 1 1 d .
C3 C -0.9791(17) -0.5456(12) -0.2198(12) 0.047(4) Uani 1 1 d .
H3A H -0.9730 -0.6284 -0.2465 0.057 Uiso 1 1 calc R
N3 N -1.176(3) -0.0291(18) -0.3835(11) 0.122(6) Uani 1 1 d DU
H3B H -1.0898 0.0285 -0.3751 0.147 Uiso 1 1 calc R
N4 N -1.1237(15) -0.2769(10) -0.4491(6) 0.073(4) Uani 1 1 d DU
H4A H -1.0377 -0.3008 -0.4806 0.087 Uiso 1 1 calc R
C4 C -1.0315(16) -0.5064(11) -0.1327(10) 0.033(3) Uani 1 1 d .
O4 O -1.1529(12) -0.5505(7) -0.0147(7) 0.042(3) Uani 1 1 d .
C5 C -1.0508(14) -0.3909(9) -0.0980(8) 0.022(2) Uani 1 1 d .
H5A H -1.0939 -0.3669 -0.0429 0.026 Uiso 1 1 calc R
O5 O -1.0536(15) -0.6988(8) -0.1039(9) 0.067(3) Uani 1 1 d U
C6 C -1.0062(17) -0.3011(9) -0.1440(8) 0.026(3) Uani 1 1 d .
O6 O -0.8226(13) -0.0492(7) 0.1660(6) 0.042(2) Uani 1 1 d .
C7 C -1.0846(18) -0.5972(11) -0.0849(11) 0.041(3) Uani 1 1 d .
O7 O -0.8303(15) 0.1431(8) 0.1604(7) 0.055(3) Uani 1 1 d .
C8 C -1.196(3) -0.6290(12) 0.0380(12) 0.073(7) Uani 1 1 d .
H8A H -1.2502 -0.5850 0.0876 0.109 Uiso 1 1 calc R
H8B H -1.0991 -0.6594 0.0616 0.109 Uiso 1 1 calc R
H8C H -1.2689 -0.6963 0.0009 0.109 Uiso 1 1 calc R
O8 O -0.5741(11) -0.2063(7) -0.3667(6) 0.034(2) Uani 1 1 d .
C9 C -1.0043(16) -0.1726(10) -0.0977(9) 0.028(3) Uani 1 1 d .
O9 O -0.9507(15) -0.2787(9) -0.7496(8) 0.057(3) Uani 1 1 d .
C10 C -0.9423(16) -0.1304(9) -0.0107(9) 0.026(3) Uani 1 1 d .
H10A H -0.8999 -0.1848 0.0203 0.032 Uiso 1 1 calc R
O10 O -0.9420(14) -0.4717(8) -0.7560(7) 0.050(3) Uani 1 1 d .
C11 C -0.9393(15) -0.0098(10) 0.0343(10) 0.030(3) Uani 1 1 d .
O11 O -0.5860(14) 0.2141(7) -0.5750(7) 0.045(3) Uani 1 1 d .
C12 C -1.0033(18) 0.0733(11) -0.0126(10) 0.038(3) Uani 1 1 d .
H12A H -0.9907 0.1568 0.0157 0.045 Uiso 1 1 calc R
O12 O -0.6330(17) 0.3731(8) -0.4634(8) 0.072(3) Uani 1 1 d U
C13 C -1.0803(17) 0.0339(12) -0.0957(11) 0.037(3) Uani 1 1 d .
H13A H -1.1313 0.0895 -0.1224 0.045 Uiso 1 1 calc R
C14 C -1.0882(17) -0.0931(11) -0.1468(10) 0.035(3) Uani 1 1 d .
C15 C -0.8555(19) 0.0364(10) 0.1266(8) 0.035(3) Uani 1 1 d .
C16 C -0.743(2) -0.0117(12) 0.2556(9) 0.049(4) Uani 1 1 d .
H16A H -0.7251 -0.0821 0.2780 0.074 Uiso 1 1 calc R
H16B H -0.8103 0.0406 0.2937 0.074 Uiso 1 1 calc R
H16C H -0.6395 0.0322 0.2563 0.074 Uiso 1 1 calc R
C17 C -0.4880(17) -0.2546(11) -0.1126(7) 0.062(4) Uani 1 1 d D
H17A H -0.3719 -0.2553 -0.1222 0.075 Uiso 1 1 calc R
C18 C -0.510(2) -0.3164(14) -0.0382(10) 0.078(5) Uani 1 1 d DU
H18A H -0.6238 -0.3176 -0.0262 0.093 Uiso 1 1 calc R
H18B H -0.4810 -0.4001 -0.0562 0.093 Uiso 1 1 calc R
C19 C -0.401(2) -0.2458(13) 0.0455(11) 0.076(3) Uani 1 1 d D
H19A H -0.4066 -0.2883 0.0927 0.091 Uiso 1 1 calc R
H19B H -0.2883 -0.2436 0.0316 0.091 Uiso 1 1 calc R
C20 C -0.444(3) -0.1181(13) 0.0808(10) 0.076(3) Uani 1 1 d DU
H20A H -0.3751 -0.0766 0.1366 0.091 Uiso 1 1 calc R
H20B H -0.5584 -0.1164 0.0919 0.091 Uiso 1 1 calc R
C21 C -0.414(2) -0.0619(13) 0.0051(8) 0.065(4) Uani 1 1 d DU
H21A H -0.2999 -0.0674 -0.0057 0.078 Uiso 1 1 calc R
H21B H -0.4336 0.0240 0.0227 0.078 Uiso 1 1 calc R
C22 C -0.523(2) -0.1249(11) -0.0810(8) 0.070(5) Uani 1 1 d DU
H22A H -0.6372 -0.1229 -0.0676 0.084 Uiso 1 1 calc R
C23 C -0.4972(18) -0.4024(10) -0.2599(8) 0.055(4) Uani 1 1 d DU
H23A H -0.3991 -0.3603 -0.2715 0.065 Uiso 1 1 calc R
H23B H -0.5662 -0.4327 -0.3177 0.065 Uiso 1 1 calc R
C24 C -0.448(2) -0.5092(14) -0.2277(14) 0.081(5) Uani 1 1 d DU
H24A H -0.3921 -0.5615 -0.2727 0.121 Uiso 1 1 calc R
H24B H -0.5436 -0.5539 -0.2177 0.121 Uiso 1 1 calc R
H24C H -0.3755 -0.4814 -0.1717 0.121 Uiso 1 1 calc R
C25 C -0.5105(13) 0.0563(8) -0.1397(9) 0.042(3) Uani 1 1 d D
H25A H -0.5027 0.0812 -0.1953 0.050 Uiso 1 1 calc R
H25B H -0.4145 0.0934 -0.0972 0.050 Uiso 1 1 calc R
C26 C -0.6604(16) 0.1020(12) -0.1001(10) 0.057(4) Uani 1 1 d D
H26A H -0.6552 0.1895 -0.0887 0.086 Uiso 1 1 calc R
H26B H -0.6669 0.0799 -0.0440 0.086 Uiso 1 1 calc R
H26C H -0.7558 0.0663 -0.1422 0.086 Uiso 1 1 calc R
C27 C -0.6648(14) -0.2428(10) -0.4479(8) 0.021(2) Uani 1 1 d .
C28 C -0.6825(14) -0.3617(10) -0.4918(9) 0.025(3) Uani 1 1 d .
H28A H -0.6395 -0.4178 -0.4627 0.030 Uiso 1 1 calc R
C29 C -0.7613(15) -0.4030(10) -0.5777(10) 0.031(3) Uani 1 1 d .
H29A H -0.7684 -0.4864 -0.6060 0.037 Uiso 1 1 calc R
C30 C -0.8300(16) -0.3270(10) -0.6238(8) 0.027(3) Uani 1 1 d .
C31 C -0.8155(16) -0.2000(10) -0.5721(9) 0.030(3) Uani 1 1 d .
H31A H -0.8642 -0.1434 -0.5987 0.036 Uiso 1 1 calc R
C32 C -0.7346(16) -0.1596(10) -0.4871(8) 0.027(3) Uani 1 1 d U
C33 C -0.905(2) -0.3727(13) -0.7111(13) 0.053(4) Uani 1 1 d .
C34 C -1.038(3) -0.3190(18) -0.8369(15) 0.082(6) Uani 1 1 d U
H34A H -1.0620 -0.2497 -0.8598 0.123 Uiso 1 1 calc R
H34B H -1.1394 -0.3637 -0.8339 0.123 Uiso 1 1 calc R
H34C H -0.9738 -0.3712 -0.8768 0.123 Uiso 1 1 calc R
C35 C -0.7346(16) -0.0305(11) -0.4397(10) 0.036(3) Uani 1 1 d .
C36 C -0.6938(19) 0.0523(11) -0.4850(10) 0.037(3) Uani 1 1 d .
H36A H -0.6697 0.0243 -0.5446 0.044 Uiso 1 1 calc R
C37 C -0.6864(19) 0.1778(11) -0.4463(10) 0.043(4) Uani 1 1 d .
C38 C -0.732(2) 0.2156(10) -0.3652(9) 0.045(4) Uani 1 1 d .
H38A H -0.7326 0.2992 -0.3391 0.054 Uiso 1 1 calc R
C39 C -0.781(2) 0.1321(11) -0.3162(10) 0.053(5) Uani 1 1 d .
H39A H -0.8115 0.1611 -0.2582 0.064 Uiso 1 1 calc R
C40 C -0.783(2) 0.0114(13) -0.3533(9) 0.044(4) Uani 1 1 d .
C41 C -0.639(2) 0.2692(11) -0.4946(11) 0.049(4) Uani 1 1 d .
C42 C -0.542(2) 0.2920(13) -0.6305(13) 0.064(5) Uani 1 1 d .
H42A H -0.5152 0.2431 -0.6874 0.095 Uiso 1 1 calc R
H42B H -0.4493 0.3472 -0.5998 0.095 Uiso 1 1 calc R
H42C H -0.6333 0.3380 -0.6417 0.095 Uiso 1 1 calc R
C43 C -1.184(3) -0.0753(15) -0.4818(12) 0.109(5) Uani 1 1 d D
H43A H -1.0713 -0.0718 -0.4972 0.131 Uiso 1 1 calc R
C44 C -1.280(3) -0.0037(15) -0.5348(10) 0.109(5) Uani 1 1 d DU
H44A H -1.2260 0.0780 -0.5226 0.131 Uiso 1 1 calc R
H44B H -1.3884 0.0037 -0.5153 0.131 Uiso 1 1 calc R
C45 C -1.296(2) -0.0635(13) -0.6355(10) 0.069(5) Uani 1 1 d DU
H45A H -1.3682 -0.0213 -0.6693 0.083 Uiso 1 1 calc R
H45B H -1.1902 -0.0660 -0.6582 0.083 Uiso 1 1 calc R
C46 C -1.369(2) -0.1885(15) -0.6412(15) 0.093(6) Uani 1 1 d DU
H46A H -1.3940 -0.2311 -0.7052 0.112 Uiso 1 1 calc R
H46B H -1.4730 -0.1799 -0.6163 0.112 Uiso 1 1 calc R
C47 C -1.274(3) -0.2704(15) -0.5957(12) 0.134(10) Uani 1 1 d DU
H47A H -1.1715 -0.2856 -0.6215 0.160 Uiso 1 1 calc R
H47B H -1.3369 -0.3483 -0.6048 0.160 Uiso 1 1 calc R
C48 C -1.2392(19) -0.2072(15) -0.4952(11) 0.077(5) Uani 1 1 d DU
H48A H -1.3433 -0.2099 -0.4695 0.092 Uiso 1 1 calc R
C49 C -1.294(3) 0.0506(19) -0.3426(18) 0.122(6) Uani 1 1 d D
H49A H -1.2993 0.0367 -0.2830 0.147 Uiso 1 1 calc R
H49B H -1.3989 0.0179 -0.3779 0.147 Uiso 1 1 calc R
C50 C -1.290(3) 0.1836(19) -0.3283(19) 0.113(8) Uani 1 1 d DU
H50A H -1.3830 0.2133 -0.2986 0.169 Uiso 1 1 calc R
H50B H -1.2949 0.2028 -0.3860 0.169 Uiso 1 1 calc R
H50C H -1.1908 0.2218 -0.2910 0.169 Uiso 1 1 calc R
C51 C -1.211(4) -0.3775(18) -0.425(2) 0.157(13) Uani 1 1 d DU
H51A H -1.3292 -0.3756 -0.4376 0.188 Uiso 1 1 calc R
H51B H -1.1833 -0.3744 -0.3615 0.188 Uiso 1 1 calc R
C52 C -1.154(4) -0.488(2) -0.485(2) 0.155(12) Uani 1 1 d DU
H52A H -1.2157 -0.5592 -0.4797 0.233 Uiso 1 1 calc R
H52B H -1.0395 -0.4921 -0.4667 0.233 Uiso 1 1 calc R
H52C H -1.1689 -0.4827 -0.5469 0.233 Uiso 1 1 calc R
C1S C -0.075(2) -0.7228(13) -0.7240(8) 0.083(5) Uani 1 1 d DU
H1SA H 0.0244 -0.7279 -0.7535 0.100 Uiso 1 1 calc R
H1SB H -0.1058 -0.6396 -0.7140 0.100 Uiso 1 1 calc R
Cl1S Cl -0.2323(9) -0.8224(5) -0.7970(5) 0.115(2) Uani 1 1 d DU
Cl2S Cl -0.0341(11) -0.7557(8) -0.6193(6) 0.145(3) Uani 1 1 d DU
C1T C -0.635(3) -0.6229(16) -0.8652(10) 0.135(9) Uani 1 1 d DU
H1TA H -0.7337 -0.6438 -0.8407 0.163 Uiso 1 1 calc R
H1TB H -0.5844 -0.6976 -0.8899 0.163 Uiso 1 1 calc R
Cl1T Cl -0.4980(11) -0.5212(8) -0.7796(5) 0.130(3) Uani 1 1 d DU
Cl2T Cl -0.6832(9) -0.5463(7) -0.9511(4) 0.115(2) Uani 1 1 d DU

loop_
_atom_site_aniso_label
_atom_site_aniso_U_11
_atom_site_aniso_U_22
_atom_site_aniso_U_33
_atom_site_aniso_U_23
_atom_site_aniso_U_13
_atom_site_aniso_U_12
Zn1 0.0528(9) 0.0348(7) 0.0221(8) 0.0146(6) -0.0045(7) 0.0102(7)
O1 0.079(7) 0.042(5) 0.021(6) 0.015(4) 0.010(5) 0.031(5)
C1 0.029(6) 0.020(5) 0.039(9) 0.014(5) 0.002(6) 0.004(5)
N1 0.040(3) 0.044(3) 0.039(3) 0.014(2) 0.002(2) 0.0042(19)
Zn2 0.0572(10) 0.0789(12) 0.0331(10) 0.0392(9) 0.0178(8) 0.0360(9)
O2 0.039(5) 0.044(5) 0.019(5) 0.014(4) 0.007(4) 0.010(4)
C2 0.044(7) 0.037(6) 0.024(8) -0.001(5) 0.007(6) 0.005(6)
N2 0.055(7) 0.069(7) 0.075(9) 0.042(7) 0.023(7) 0.024(6)
O3 0.038(5) 0.038(4) 0.024(6) 0.016(4) 0.004(5) 0.015(4)
C3 0.036(7) 0.037(7) 0.066(11) 0.005(7) 0.012(7) 0.010(6)
N3 0.121(9) 0.165(10) 0.100(9) 0.057(7) 0.012(7) 0.068(7)
N4 0.059(7) 0.111(8) 0.053(7) 0.040(6) -0.005(6) -0.016(6)
C4 0.027(6) 0.031(6) 0.038(8) 0.004(5) 0.003(6) 0.006(5)
O4 0.044(6) 0.031(4) 0.053(7) 0.012(4) 0.006(5) 0.007(4)
C5 0.028(6) 0.027(5) 0.013(6) 0.008(4) 0.004(5) 0.007(5)
O5 0.098(7) 0.036(5) 0.075(7) 0.022(4) 0.025(6) 0.009(4)
C6 0.049(8) 0.024(5) 0.010(6) 0.013(4) 0.002(6) 0.000(5)
O6 0.071(6) 0.033(4) 0.021(5) 0.011(3) -0.001(5) -0.007(4)
C7 0.045(8) 0.029(6) 0.045(9) -0.001(6) 0.009(7) 0.012(6)
O7 0.091(8) 0.032(5) 0.040(6) 0.013(4) -0.008(6) -0.005(5)
C8 0.124(17) 0.033(7) 0.055(12) -0.005(7) 0.039(12) -0.020(9)
O8 0.036(5) 0.036(4) 0.030(6) 0.014(4) -0.010(5) -0.002(4)
C9 0.032(6) 0.027(5) 0.027(8) 0.008(5) 0.000(6) 0.008(5)
O9 0.077(7) 0.056(6) 0.032(6) 0.018(5) -0.031(5) -0.006(5)
C10 0.036(6) 0.015(5) 0.028(7) 0.001(4) 0.008(6) 0.006(4)
O10 0.066(6) 0.035(5) 0.033(6) 0.001(4) -0.026(5) -0.020(4)
C11 0.025(6) 0.031(6) 0.038(8) 0.017(5) 0.003(6) -0.008(5)
O11 0.075(7) 0.024(4) 0.040(7) 0.017(4) 0.012(6) -0.004(5)
C12 0.051(8) 0.033(6) 0.032(8) 0.012(6) 0.005(7) 0.015(6)
O12 0.129(8) 0.024(4) 0.062(6) 0.009(4) 0.017(6) 0.001(5)
C13 0.036(7) 0.042(7) 0.042(9) 0.022(6) 0.005(6) 0.014(6)
C14 0.037(7) 0.034(6) 0.036(9) 0.012(6) -0.001(7) 0.014(6)
C15 0.064(9) 0.028(6) 0.014(7) 0.010(5) 0.006(6) -0.007(6)
C16 0.073(10) 0.053(7) 0.020(7) 0.013(5) -0.003(7) -0.009(7)
C17 0.053(9) 0.105(12) 0.023(8) 0.013(7) -0.008(7) 0.004(8)
C18 0.091(9) 0.090(8) 0.058(8) 0.033(7) -0.009(7) 0.024(7)
C19 0.092(7) 0.097(7) 0.044(6) 0.025(5) 0.011(6) 0.018(6)
C20 0.092(7) 0.097(7) 0.044(6) 0.025(5) 0.011(6) 0.018(6)
C21 0.074(8) 0.071(7) 0.052(8) 0.022(6) 0.003(6) 0.014(6)
C22 0.083(9) 0.088(8) 0.049(8) 0.043(7) 0.005(7) -0.019(7)
C23 0.075(8) 0.052(6) 0.038(7) 0.022(5) -0.013(6) 0.021(6)
C24 0.083(9) 0.075(8) 0.079(9) 0.019(7) -0.023(7) 0.036(7)
C25 0.036(6) 0.055(7) 0.045(8) 0.027(6) 0.012(6) 0.008(5)
C26 0.070(9) 0.055(7) 0.047(9) 0.016(6) -0.002(8) 0.009(7)
C27 0.019(5) 0.030(5) 0.018(7) 0.015(5) -0.003(5) 0.002(5)
C28 0.018(5) 0.023(5) 0.039(8) 0.017(5) 0.004(5) 0.010(4)
C29 0.033(6) 0.017(5) 0.037(8) 0.002(5) -0.005(6) -0.006(4)
C30 0.038(7) 0.030(5) 0.010(6) 0.004(4) -0.006(5) -0.001(5)
C31 0.038(7) 0.035(6) 0.023(7) 0.023(5) -0.002(6) -0.004(5)
C32 0.040(6) 0.030(5) 0.013(6) 0.012(4) -0.001(5) -0.003(5)
C33 0.055(9) 0.040(8) 0.062(12) 0.017(7) 0.000(9) -0.011(7)
C34 0.103(10) 0.085(9) 0.063(9) 0.036(7) -0.005(8) -0.008(7)
C35 0.031(7) 0.036(6) 0.038(9) 0.004(6) -0.004(6) 0.022(5)
C36 0.059(9) 0.029(6) 0.023(8) 0.010(5) -0.003(7) 0.008(6)
C37 0.071(10) 0.023(6) 0.039(9) 0.021(6) -0.002(7) 0.001(6)
C38 0.082(11) 0.021(6) 0.027(8) -0.002(5) 0.003(8) 0.006(6)
C39 0.113(14) 0.029(6) 0.024(8) 0.010(5) 0.014(8) 0.033(8)
C40 0.070(10) 0.053(8) 0.016(8) 0.016(6) 0.006(7) 0.032(8)
C41 0.083(11) 0.021(6) 0.041(10) 0.013(6) -0.008(8) -0.007(7)
C42 0.072(11) 0.047(8) 0.098(14) 0.058(9) 0.026(10) 0.012(8)
C43 0.114(9) 0.144(9) 0.084(9) 0.052(7) 0.007(7) 0.052(7)
C44 0.114(9) 0.144(9) 0.084(9) 0.052(7) 0.007(7) 0.052(7)
C45 0.064(8) 0.095(8) 0.059(8) 0.033(7) 0.014(7) 0.021(7)
C46 0.079(9) 0.107(9) 0.106(10) 0.060(8) -0.012(7) 0.010(7)
C47 0.132(14) 0.153(13) 0.121(13) 0.047(10) 0.021(9) -0.005(9)
C48 0.045(7) 0.122(10) 0.056(9) 0.013(7) -0.003(6) 0.003(7)
C49 0.121(9) 0.165(10) 0.100(9) 0.057(7) 0.012(7) 0.068(7)
C50 0.109(11) 0.125(11) 0.112(12) 0.036(9) 0.030(9) 0.018(8)
C51 0.145(15) 0.162(15) 0.153(16) 0.026(10) 0.001(10) 0.019(10)
C52 0.158(15) 0.148(14) 0.157(15) 0.037(10) 0.010(10) 0.019(10)
C1S 0.112(10) 0.066(8) 0.075(9) 0.016(7) 0.035(8) 0.002(7)
Cl1S 0.125(5) 0.108(4) 0.107(5) 0.005(3) 0.058(4) -0.011(3)
Cl2S 0.137(6) 0.167(6) 0.132(6) 0.021(5) 0.049(5) 0.038(5)
C1T 0.179(13) 0.121(11) 0.117(12) 0.046(9) 0.068(9) -0.059(9)
Cl1T 0.163(6) 0.158(5) 0.083(5) 0.055(4) 0.022(4) 0.009(5)
Cl2T 0.118(4) 0.168(5) 0.067(4) 0.052(4) 0.009(3) -0.005(4)

loop_
_atom_type_symbol
_atom_type_description
_atom_type_scat_dispersion_real
_atom_type_scat_dispersion_imag
_atom_type_scat_source
C C 0.0033 0.0016 'International Tables Vol C Tables 4.2.6.8 and 6.1.1.4'
H H 0.0000 0.0000 'International Tables Vol C Tables 4.2.6.8 and 6.1.1.4'
N N 0.0061 0.0033 'International Tables Vol C Tables 4.2.6.8 and 6.1.1.4'
O O 0.0106 0.0060 'International Tables Vol C Tables 4.2.6.8 and 6.1.1.4'
Cl Cl 0.1484 0.1585 'International Tables Vol C Tables 4.2.6.8 and 6.1.1.4'
Zn Zn 0.2839 1.4301 'International Tables Vol C Tables 4.2.6.8 and 6.1.1.4'

loop_
_geom_angle_atom_site_label_1
_geom_angle_atom_site_label_2
_geom_angle_atom_site_label_3
_geom_angle
O8 Zn1 O2 117.3(4)
O8 Zn1 N2 104.4(4)
O2 Zn1 N2 138.1(4)
O8 Zn1 O1 90.0(4)
O2 Zn1 O1 76.2(4)
N2 Zn1 O1 108.6(4)
O8 Zn1 N1 102.0(4)
O2 Zn1 N1 89.3(4)
N2 Zn1 N1 78.4(4)
O1 Zn1 N1 164.4(4)
C40 O1 Zn2 126.7(10)
C40 O1 Zn1 122.8(10)
Zn2 O1 Zn1 104.2(4)
O2 C1 C6 121.3(10)
O2 C1 C2 119.0(11)
C6 C1 C2 119.6(10)
C23 N1 C17 113.4(10)
C23 N1 Zn1 113.7(6)
C17 N1 Zn1 110.4(7)
O3 Zn2 O1 117.1(4)
O3 Zn2 N4 124.8(5)
O1 Zn2 N4 117.4(4)
O3 Zn2 N3 96.2(5)
O1 Zn2 N3 96.3(8)
N4 Zn2 N3 86.3(7)
O3 Zn2 O2 88.0(3)
O1 Zn2 O2 76.9(3)
N4 Zn2 O2 95.8(4)
N3 Zn2 O2 173.0(8)
C1 O2 Zn1 126.9(8)
C1 O2 Zn2 125.8(8)
Zn1 O2 Zn2 102.6(4)
C3 C2 C1 123.0(13)
C22 N2 C25 113.8(9)
C22 N2 Zn1 105.8(7)
C25 N2 Zn1 118.6(7)
C14 O3 Zn2 117.2(8)
C2 C3 C4 119.3(12)
C49 N3 C43 121.2(16)
C49 N3 Zn2 126.5(13)
C43 N3 Zn2 106.6(9)
C51 N4 C48 111.5(17)
C51 N4 Zn2 104.0(13)
C48 N4 Zn2 101.3(9)
C5 C4 C3 120.2(12)
C5 C4 C7 119.1(12)
C3 C4 C7 120.2(11)
C7 O4 C8 116.7(10)
C4 C5 C6 120.7(11)
C1 C6 C5 116.9(10)
C1 C6 C9 123.5(10)
C5 C6 C9 119.4(10)
C15 O6 C16 116.6(10)
O5 C7 O4 122.7(14)
O5 C7 C4 123.8(13)
O4 C7 C4 113.2(10)
C27 O8 Zn1 118.9(7)
C10 C9 C6 120.8(11)
C10 C9 C14 121.0(11)
C6 C9 C14 117.9(12)
C33 O9 C34 114.2(13)
C9 C10 C11 121.9(13)
C10 C11 C12 119.3(14)
C10 C11 C15 120.8(12)
C12 C11 C15 119.5(11)
C41 O11 C42 116.5(11)
C13 C12 C11 120.8(12)
C12 C13 C14 122.1(13)
O3 C14 C13 122.2(12)
O3 C14 C9 123.3(11)
C13 C14 C9 114.3(13)
O7 C15 O6 125.9(14)
O7 C15 C11 120.8(13)
O6 C15 C11 113.2(10)
N1 C17 C22 110.7(10)
N1 C17 C18 115.0(11)
C22 C17 C18 108.9(10)
C19 C18 C17 107.8(12)
C20 C19 C18 113.4(15)
C19 C20 C21 102.6(12)
C20 C21 C22 111.3(12)
N2 C22 C17 104.3(10)
N2 C22 C21 117.4(10)
C17 C22 C21 110.5(11)
N1 C23 C24 117.0(11)
N2 C25 C26 112.5(9)
O8 C27 C28 119.3(10)
O8 C27 C32 120.5(10)
C28 C27 C32 120.1(12)
C27 C28 C29 121.9(11)
C30 C29 C28 122.4(10)
C29 C30 C33 120.1(12)
C29 C30 C31 113.9(12)
C33 C30 C31 126.0(12)
C32 C31 C30 123.2(11)
C31 C32 C27 118.4(11)
C31 C32 C35 118.5(12)
C27 C32 C35 123.0(12)
O10 C33 C30 132.8(16)
O10 C33 O9 116.0(17)
C30 C33 O9 111.1(12)
C36 C35 C40 118.6(11)
C36 C35 C32 117.4(12)
C40 C35 C32 123.9(13)
C35 C36 C37 122.6(13)
C38 C37 C36 117.8(12)
C38 C37 C41 119.0(12)
C36 C37 C41 123.1(13)
C37 C38 C39 121.4(11)
C40 C39 C38 120.1(13)
O1 C40 C39 120.2(12)
O1 C40 C35 120.5(12)
C39 C40 C35 119.3(13)
O12 C41 O11 125.2(14)
O12 C41 C37 123.7(15)
O11 C41 C37 110.8(11)
N3 C43 C44 114.8(13)
N3 C43 C48 101.4(16)
C44 C43 C48 118.4(16)
C43 C44 C45 111.6(13)
C46 C45 C44 102.2(15)
C45 C46 C47 119.5(16)
C46 C47 C48 108.0(14)
C43 C48 N4 115.0(12)
C43 C48 C47 110.0(15)
N4 C48 C47 109.9(12)
N3 C49 C50 127(2)
N4 C51 C52 103.3(19)
Cl2S C1S Cl1S 113.0(8)
Cl1T C1T Cl2T 106.5(8)

loop_
_geom_bond_atom_site_label_1
_geom_bond_atom_site_label_2
_geom_bond_distance
Zn1 O8 1.926(9)
Zn1 O2 2.047(9)
Zn1 N2 2.083(8)
Zn1 O1 2.129(9)
Zn1 N1 2.142(7)
O1 C40 1.346(17)
O1 Zn2 2.006(12)
C1 O2 1.345(14)
C1 C6 1.380(17)
C1 C2 1.423(16)
N1 C23 1.480(9)
N1 C17 1.490(9)
Zn2 O3 1.947(8)
Zn2 N4 2.071(9)
Zn2 N3 2.117(9)
Zn2 O2 2.135(9)
C2 C3 1.28(2)
N2 C22 1.487(9)
N2 C25 1.494(9)
O3 C14 1.282(17)
C3 C4 1.44(2)
N3 C49 1.473(10)
N3 C43 1.485(10)
N4 C51 1.490(10)
N4 C48 1.533(10)
C4 C5 1.334(16)
C4 C7 1.51(2)
O4 C7 1.298(17)
O4 C8 1.429(18)
C5 C6 1.461(15)
O5 C7 1.187(15)
C6 C9 1.477(16)
O6 C15 1.322(15)
O6 C16 1.434(17)
O7 C15 1.210(15)
O8 C27 1.363(15)
C9 C10 1.359(19)
C9 C14 1.501(17)
O9 C33 1.425(19)
O9 C34 1.43(2)
C10 C11 1.392(16)
O10 C33 1.187(18)
C11 C12 1.446(18)
C11 C15 1.49(2)
O11 C41 1.38(2)
O11 C42 1.460(15)
C12 C13 1.34(2)
O12 C41 1.174(16)
C13 C14 1.478(19)
C17 C22 1.513(10)
C17 C18 1.535(10)
C18 C19 1.531(10)
C19 C20 1.519(10)
C20 C21 1.526(10)
C21 C22 1.534(10)
C23 C24 1.513(9)
C25 C26 1.520(9)
C27 C28 1.365(16)
C27 C32 1.392(16)
C28 C29 1.39(2)
C29 C30 1.386(18)
C30 C33 1.40(2)
C30 C31 1.477(17)
C31 C32 1.380(19)
C32 C35 1.489(17)
C35 C36 1.379(19)
C35 C40 1.422(19)
C36 C37 1.420(18)
C37 C38 1.33(2)
C37 C41 1.507(18)
C38 C39 1.45(2)
C39 C40 1.368(19)
C43 C44 1.519(10)
C43 C48 1.527(10)
C44 C45 1.536(10)
C45 C46 1.519(10)
C46 C47 1.535(10)
C47 C48 1.542(10)
C49 C50 1.498(10)
C51 C52 1.509(10)
C1S Cl2S 1.777(9)
C1S Cl1S 1.796(10)
C1T Cl1T 1.796(10)
C1T Cl2T 1.814(10)

loop_
_geom_torsion_atom_site_label_1
_geom_torsion_atom_site_label_2
_geom_torsion_atom_site_label_3
_geom_torsion_atom_site_label_4
_geom_torsion
O8 Zn1 O1 C40 -38.7(11)
O2 Zn1 O1 C40 -156.9(10)
N2 Zn1 O1 C40 66.5(11)
N1 Zn1 O1 C40 -178.9(13)
O8 Zn1 O1 Zn2 115.2(4)
O2 Zn1 O1 Zn2 -3.0(5)
N2 Zn1 O1 Zn2 -139.6(4)
N1 Zn1 O1 Zn2 -25.0(17)
O8 Zn1 N1 C23 -12.7(10)
O2 Zn1 N1 C23 105.1(9)
N2 Zn1 N1 C23 -115.2(9)
O1 Zn1 N1 C23 126.4(14)
O8 Zn1 N1 C17 116.1(8)
O2 Zn1 N1 C17 -126.2(8)
N2 Zn1 N1 C17 13.6(8)
O1 Zn1 N1 C17 -104.8(16)
C40 O1 Zn2 O3 -123.7(10)
Zn1 O1 Zn2 O3 83.7(4)
C40 O1 Zn2 N4 65.6(10)
Zn1 O1 Zn2 N4 -87.0(5)
C40 O1 Zn2 N3 -23.4(11)
Zn1 O1 Zn2 N3 -176.0(5)
C40 O1 Zn2 O2 155.4(9)
Zn1 O1 Zn2 O2 2.9(4)
C6 C1 O2 Zn1 85.8(14)
C2 C1 O2 Zn1 -90.7(14)
C6 C1 O2 Zn2 -65.7(16)
C2 C1 O2 Zn2 117.7(11)
O8 Zn1 O2 C1 123.4(9)
N2 Zn1 O2 C1 -51.4(11)
O1 Zn1 O2 C1 -153.9(9)
N1 Zn1 O2 C1 20.3(9)
O8 Zn1 O2 Zn2 -79.9(4)
N2 Zn1 O2 Zn2 105.3(5)
O1 Zn1 O2 Zn2 2.8(4)
N1 Zn1 O2 Zn2 177.0(4)
O3 Zn2 O2 C1 35.7(10)
O1 Zn2 O2 C1 154.1(9)
N4 Zn2 O2 C1 -89.1(10)
N3 Zn2 O2 C1 164(5)
O3 Zn2 O2 Zn1 -121.4(4)
O1 Zn2 O2 Zn1 -2.9(5)
N4 Zn2 O2 Zn1 113.9(5)
N3 Zn2 O2 Zn1 7(5)
O2 C1 C2 C3 177.6(15)
C6 C1 C2 C3 1(2)
O8 Zn1 N2 C22 -139.7(8)
O2 Zn1 N2 C22 35.5(10)
O1 Zn1 N2 C22 125.4(8)
N1 Zn1 N2 C22 -40.2(8)
O8 Zn1 N2 C25 91.0(8)
O2 Zn1 N2 C25 -93.7(8)
O1 Zn1 N2 C25 -3.9(8)
N1 Zn1 N2 C25 -169.4(8)
O1 Zn2 O3 C14 -18.1(9)
N4 Zn2 O3 C14 151.8(9)
N3 Zn2 O3 C14 -118.4(11)
O2 Zn2 O3 C14 56.0(8)
C1 C2 C3 C4 -2(2)
O3 Zn2 N3 C49 6(2)
O1 Zn2 N3 C49 -112(2)
N4 Zn2 N3 C49 131(2)
O2 Zn2 N3 C49 -121(4)
O3 Zn2 N3 C43 -147.2(16)
O1 Zn2 N3 C43 94.6(17)
N4 Zn2 N3 C43 -22.6(16)
O2 Zn2 N3 C43 85(6)
O3 Zn2 N4 C51 -29.5(16)
O1 Zn2 N4 C51 140.4(14)
N3 Zn2 N4 C51 -124.5(16)
O2 Zn2 N4 C51 62.2(15)
O3 Zn2 N4 C48 86.3(10)
O1 Zn2 N4 C48 -103.9(10)
N3 Zn2 N4 C48 -8.7(11)
O2 Zn2 N4 C48 177.9(9)
C2 C3 C4 C5 5(2)
C2 C3 C4 C7 177.1(15)
C3 C4 C5 C6 -5(2)
C7 C4 C5 C6 -177.8(13)
O2 C1 C6 C5 -178.0(12)
C2 C1 C6 C5 -1.5(19)
O2 C1 C6 C9 -4(2)
C2 C1 C6 C9 172.3(13)
C4 C5 C6 C1 4(2)
C4 C5 C6 C9 -170.3(13)
C8 O4 C7 O5 -2(2)
C8 O4 C7 C4 -175.6(14)
C5 C4 C7 O5 -169.8(15)
C3 C4 C7 O5 18(2)
C5 C4 C7 O4 3(2)
C3 C4 C7 O4 -169.3(13)
O2 Zn1 O8 C27 21.4(9)
N2 Zn1 O8 C27 -162.2(7)
O1 Zn1 O8 C27 -53.0(8)
N1 Zn1 O8 C27 116.9(8)
C1 C6 C9 C10 -131.3(15)
C5 C6 C9 C10 42.3(19)
C1 C6 C9 C14 55.0(18)
C5 C6 C9 C14 -131.4(13)
C6 C9 C10 C11 -180.0(11)
C14 C9 C10 C11 -6.5(19)
C9 C10 C11 C12 -0.2(19)
C9 C10 C11 C15 -173.5(12)
C10 C11 C12 C13 7.0(19)
C15 C11 C12 C13 -179.6(14)
C11 C12 C13 C14 -7(2)
Zn2 O3 C14 C13 99.8(13)
Zn2 O3 C14 C9 -85.8(14)
C12 C13 C14 O3 175.3(14)
C12 C13 C14 C9 0.4(19)
C10 C9 C14 O3 -168.5(13)
C6 C9 C14 O3 5.2(19)
C10 C9 C14 C13 6.3(18)
C6 C9 C14 C13 -180.0(11)
C16 O6 C15 O7 -3(2)
C16 O6 C15 C11 -179.4(12)
C10 C11 C15 O7 168.1(13)
C12 C11 C15 O7 -5(2)
C10 C11 C15 O6 -15.4(18)
C12 C11 C15 O6 171.3(11)
C23 N1 C17 C22 144.4(11)
Zn1 N1 C17 C22 15.5(12)
C23 N1 C17 C18 -91.7(14)
Zn1 N1 C17 C18 139.4(11)
N1 C17 C18 C19 178.8(12)
C22 C17 C18 C19 -56.2(17)
C17 C18 C19 C20 63.3(19)
C18 C19 C20 C21 -64.0(19)
C19 C20 C21 C22 61.9(18)
C25 N2 C22 C17 -169.0(10)
Zn1 N2 C22 C17 59.0(12)
C25 N2 C22 C21 -46.5(17)
Zn1 N2 C22 C21 -178.5(11)
N1 C17 C22 N2 -48.3(14)
C18 C17 C22 N2 -175.7(12)
N1 C17 C22 C21 -175.2(11)
C18 C17 C22 C21 57.3(15)
C20 C21 C22 N2 178.0(13)
C20 C21 C22 C17 -62.7(16)
C17 N1 C23 C24 61.9(16)
Zn1 N1 C23 C24 -170.9(12)
C22 N2 C25 C26 -58.4(15)
Zn1 N2 C25 C26 67.1(12)
Zn1 O8 C27 C28 -97.0(11)
Zn1 O8 C27 C32 85.1(11)
O8 C27 C28 C29 -174.2(11)
C32 C27 C28 C29 3.7(17)
C27 C28 C29 C30 -1.4(19)
C28 C29 C30 C33 178.4(14)
C28 C29 C30 C31 -1.7(18)
C29 C30 C31 C32 2.8(18)
C33 C30 C31 C32 -177.3(15)
C30 C31 C32 C27 -0.7(19)
C30 C31 C32 C35 -177.1(12)
O8 C27 C32 C31 175.3(11)
C28 C27 C32 C31 -2.6(17)
O8 C27 C32 C35 -8.5(18)
C28 C27 C32 C35 173.6(11)
C29 C30 C33 O10 11(3)
C31 C30 C33 O10 -169.2(17)
C29 C30 C33 O9 -173.4(12)
C31 C30 C33 O9 7(2)
C34 O9 C33 O10 1(2)
C34 O9 C33 C30 -175.7(15)
C31 C32 C35 C36 -49.7(18)
C27 C32 C35 C36 134.1(14)
C31 C32 C35 C40 126.4(15)
C27 C32 C35 C40 -50(2)
C40 C35 C36 C37 5(2)
C32 C35 C36 C37 -178.7(14)
C35 C36 C37 C38 -5(2)
C35 C36 C37 C41 178.7(15)
C36 C37 C38 C39 3(3)
C41 C37 C38 C39 179.3(16)
C37 C38 C39 C40 -1(3)
Zn2 O1 C40 C39 98.2(17)
Zn1 O1 C40 C39 -113.9(14)
Zn2 O1 C40 C35 -80.1(16)
Zn1 O1 C40 C35 67.8(18)
C38 C39 C40 O1 -177.4(16)
C38 C39 C40 C35 1(3)
C36 C35 C40 O1 175.4(14)
C32 C35 C40 O1 -1(2)
C36 C35 C40 C39 -3(2)
C32 C35 C40 C39 -179.0(15)
C42 O11 C41 O12 -10(3)
C42 O11 C41 C37 177.5(14)
C38 C37 C41 O12 3(3)
C36 C37 C41 O12 179.6(18)
C38 C37 C41 O11 176.4(15)
C36 C37 C41 O11 -7(2)
C49 N3 C43 C44 20(3)
Zn2 N3 C43 C44 175.1(15)
C49 N3 C43 C48 -109(2)
Zn2 N3 C43 C48 46.3(18)
N3 C43 C44 C45 -175(2)
C48 C43 C44 C45 -55(2)
C43 C44 C45 C46 55(2)
C44 C45 C46 C47 -63(2)
C45 C46 C47 C48 59(3)
N3 C43 C48 N4 -61.4(19)
C44 C43 C48 N4 172.2(16)
N3 C43 C48 C47 173.9(16)
C44 C43 C48 C47 47(2)
C51 N4 C48 C43 151.4(17)
Zn2 N4 C48 C43 41.2(16)
C51 N4 C48 C47 -84(2)
Zn2 N4 C48 C47 166.0(14)
C46 C47 C48 C43 -44(2)
C46 C47 C48 N4 -171.9(16)
C43 N3 C49 C50 -83(4)
Zn2 N3 C49 C50 127(3)
C48 N4 C51 C52 113(2)
Zn2 N4 C51 C52 -139(2)
